data_1541861
loop_
_publ_author_name
'Mark, W.'

_publ_section_title
;
 The Crystal structure of Zr4 (O H)6 (Cr O4)5 H2 O
;
_journal_name_full 'Acta Chemica Scandinavica (1-27,1973-42,1988)'
_journal_page_first 177
_journal_page_last 190
_journal_volume 27
_journal_year 1973
_chemical_formula_sum 'Cr4.95 H7.3 O26.5 Zr4'
_chemical_name_systematic 'Zr4 (O H)6.10 (Cr O4)4.95 (H2 O)0.6'
_space_group_IT_number 58
_symmetry_space_group_name_Hall '-P 2 2n'
_symmetry_space_group_name_H-M 'P n n m'
_cell_angle_alpha 90
_cell_angle_beta 90
_cell_angle_gamma 90
_cell_formula_units_Z 2
_cell_length_a 11.629
_cell_length_b 13.6534
_cell_length_c 6.8818
_cell_volume 1092.660
_citation_journal_id_ASTM ACSAA4
_cod_data_source_file Mark_ACSAA4_1973_1048.cif
_cod_data_source_block H7.3Cr4.95O26.5Zr4
_cod_original_cell_volume 1092.661
_cod_original_formula_sum 'H7.3 Cr4.95 O26.5 Zr4'
_cod_database_code 1541861

loop_
_symmetry_equiv_pos_as_xyz
x,y,z
-x,-y,z
x+1/2,-y+1/2,-z+1/2
-x+1/2,y+1/2,-z+1/2
-x,-y,-z
x,y,-z
-x-1/2,y-1/2,z-1/2
x-1/2,-y-1/2,z-1/2

loop_
_atom_site_label
_atom_site_type_symbol
_atom_site_fract_x
_atom_site_fract_y
_atom_site_fract_z
_atom_site_occupancy
_atom_site_U_iso_or_equiv
O9 O-2 0.0956 0.9689 0 1 0.0
O12 O-2 -0.3078 0.1281 0 0.3 0.0
Zr2 Zr+4 0.04063 0.62585 0 1 0.0
Cr2 Cr+6 0.36038 0.59065 0 1 0.0
Cr1 Cr+6 0.37323 0.16138 0 1 0.0
O3 O-2 0.2442 0.1119 0 1 0.0
Cr3 Cr+6 0.1958 0.873 0 0.475 0.0
Zr1 Zr+4 0.05643 0.12439 0 1 0.0
O4 O-2 0.2307 0.6376 0 1 0.0
O5 O-2 0.3573 0.2767 0 1 0.0
O8 O-2 0.0886 0.7794 0 1 0.0
O10 O-2 0.099 0.4759 0 1 0.0
O1 O-2 0.0691 0.1257 0.2998 1 0.0
O7 O-2 0.1044 0.2772 0 1 0.0
O6 O-2 0.3449 0.4769 0 1 0.0
O11 O-2 0.2755 0.871 0.1843 0.475 0.0
O2 O-2 -0.0528 0.3736 0.3015 1 0.0
